data_1010353
loop_
_publ_author_name
'Ferrari, A'
'Baroni, A'
'Colla, C'

_publ_section_title 'Cadmionitriti di metalli monovalenti'
_journal_coden_ASTM GCITA9
_journal_name_full 'Gazzetta Chimica Italiana'
_journal_page_first 797
_journal_page_last 809
_journal_volume 65
_journal_year 1935
_chemical_formula_structural 'Rb Cd (N O2)3'
_chemical_formula_sum 'Cd N3 O6 Rb'
_chemical_name_systematic 'Rubidium trinitrocadmate'
_space_group_IT_number 200
_symmetry_cell_setting cubic
_symmetry_Int_Tables_number 200
_symmetry_space_group_name_Hall '-P 2 2 3'
_symmetry_space_group_name_H-M 'P m -3'
_cell_angle_alpha 90
_cell_angle_beta 90
_cell_angle_gamma 90
_cell_formula_units_Z 1
_cell_length_a 5.375
_cell_length_b 5.375
_cell_length_c 5.375
_cell_volume 155.3
_cod_database_code 1010353

loop_
_symmetry_equiv_pos_as_xyz
x,y,z
x,-y,-z
-x,y,-z
-x,-y,z
y,z,x
-y,-z,x
y,-z,-x
-y,z,-x
z,x,y
-z,x,-y
-z,-x,y
z,-x,-y
-x,-y,-z
-x,y,z
x,-y,z
x,y,-z
-y,-z,-x
y,z,-x
-y,z,x
y,-z,x
-z,-x,-y
z,-x,y
z,x,-y
-z,x,y

loop_
_atom_site_label
_atom_site_type_symbol
_atom_site_symmetry_multiplicity
_atom_site_Wyckoff_symbol
_atom_site_fract_x
_atom_site_fract_y
_atom_site_fract_z
_atom_site_occupancy
_atom_site_attached_hydrogens
_atom_site_calc_flag
Rb1 Rb1+ 1 a 0. 0. 0. 1. 0 d
Cd1 Cd2+ 1 b 0.5 0.5 0.5 1. 0 d
N1 N3+ 3 c 0. 0.5 0.5 1. 0 d
O1 O2- 6 g 0. 0.24 0.5 1. 0 d

loop_
_atom_type_symbol
_atom_type_oxidation_number
Rb1+ 1.000
Cd2+ 2.000
N3+ 3.000
O2- -2.000
